data_7013981
loop_
_publ_author_name
'Harvey, Benjamin G.'
'Basta, Rehan'
'Arif, Atta M.'
'Ernst, Richard D.'

_publ_section_title
;
 Syntheses and structural systematics of trialkylphosphine complexes of
 open titanocenes, zirconocenes and hafnocenes.
;
_journal_issue 8
_journal_name_full 'Dalton transactions (Cambridge, England : 2003)'
_journal_page_first 1221
_journal_page_last 1226
_journal_paper_doi 10.1039/b316911a
_journal_year 2004
_chemical_formula_sum 'C17 H31 P Zr'
_chemical_formula_weight 357.61
_chemical_name_systematic
;
?
;
_space_group_IT_number 14
_symmetry_cell_setting monoclinic
_symmetry_space_group_name_Hall '-P 2ybc'
_symmetry_space_group_name_H-M 'P 1 21/c 1'
_atom_sites_solution_hydrogens geom
_atom_sites_solution_primary direct
_atom_sites_solution_secondary difmap
_audit_creation_method SHELXL-97
_cell_angle_alpha 90.00
_cell_angle_beta 102.460(1)
_cell_angle_gamma 90.00
_cell_formula_units_Z 4
_cell_length_a 7.9971(1)
_cell_length_b 15.5057(3)
_cell_length_c 15.0008(3)
_cell_measurement_reflns_used 17763
_cell_measurement_temperature 200(1)
_cell_measurement_theta_max 27.48
_cell_measurement_theta_min 1.02
_cell_volume 1816.30(6)
_computing_cell_refinement DENZO-SMN
_computing_data_collection 'Nonius COLLECT'
_computing_data_reduction DENZO-SMN
_computing_molecular_graphics 'WinGX, Ortep3'
_computing_structure_refinement 'SHELXL-97 (Sheldrick, 1997)'
_computing_structure_solution 'SHELXS-97 (Sheldrick, 1990)'
_diffrn_ambient_temperature 200(1)
_diffrn_measured_fraction_theta_full 0.995
_diffrn_measured_fraction_theta_max 0.995
_diffrn_measurement_device_type 'Nonius KappaCCD Diffractometer'
_diffrn_measurement_method 'Phi plus Omega scan'
_diffrn_radiation_monochromator graphite
_diffrn_radiation_source 'fine-focus sealed tube'
_diffrn_radiation_type MoK\a
_diffrn_radiation_wavelength 0.71073
_diffrn_reflns_av_R_equivalents 0.0172
_diffrn_reflns_av_sigmaI/netI 0.0319
_diffrn_reflns_limit_h_max 10
_diffrn_reflns_limit_h_min -10
_diffrn_reflns_limit_k_max 20
_diffrn_reflns_limit_k_min -18
_diffrn_reflns_limit_l_max 19
_diffrn_reflns_limit_l_min -19
_diffrn_reflns_number 7050
_diffrn_reflns_theta_full 27.48
_diffrn_reflns_theta_max 27.48
_diffrn_reflns_theta_min 3.38
_diffrn_standards_decay_% <2.0
_exptl_absorpt_coefficient_mu 0.682
_exptl_absorpt_correction_T_max 0.8481
_exptl_absorpt_correction_T_min 0.8321
_exptl_absorpt_correction_type multi-scan
_exptl_absorpt_process_details 'DENZO-SMN (Otwinowski & Minor, 1997)'
_exptl_crystal_colour 'dark green'
_exptl_crystal_density_diffrn 1.308
_exptl_crystal_density_method 'not measured'
_exptl_crystal_description prism
_exptl_crystal_F_000 752
_exptl_crystal_size_max 0.28
_exptl_crystal_size_mid 0.25
_exptl_crystal_size_min 0.25
_refine_diff_density_max 0.409
_refine_diff_density_min -0.306
_refine_diff_density_rms 0.054
_refine_ls_extinction_coef 0.0111(6)
_refine_ls_extinction_expression Fc^*^=kFc[1+0.001xFc^2^\l^3^/sin(2\q)]^-1/4^
_refine_ls_extinction_method SHELXL
_refine_ls_goodness_of_fit_ref 1.040
_refine_ls_hydrogen_treatment mixed
_refine_ls_matrix_type full
_refine_ls_number_parameters 297
_refine_ls_number_reflns 4136
_refine_ls_number_restraints 0
_refine_ls_restrained_S_all 1.040
_refine_ls_R_factor_all 0.0278
_refine_ls_R_factor_gt 0.0226
_refine_ls_shift/su_max 0.003
_refine_ls_shift/su_mean 0.000
_refine_ls_structure_factor_coef Fsqd
_refine_ls_weighting_details 'calc w=1/[\s^2^(Fo^2^)+(0.0156P)^2^+0.7499P] where P=(Fo^2^+2Fc^2^)/3'
_refine_ls_weighting_scheme calc
_refine_ls_wR_factor_gt 0.0507
_refine_ls_wR_factor_ref 0.0531
_reflns_number_gt 3703
_reflns_number_total 4136
_reflns_threshold_expression >2sigma(I)
_cod_data_source_file b316911a.txt
_cod_data_source_block shelxl_a
_cod_depositor_comments
;
The following automatic conversions were performed:
'_exptl_absorpt_correction_type' value 'Multi-scan' changed to
'multi-scan' according to
'/home/saulius/struct/CIF-dictionaries/cif_core.dic' dictionary named
'cif_core.dic' version 2.4.1 from 2010-06-29.

Automatic conversion script
Id: cif_fix_enum 1527 2010-12-29 10:47:43Z saulius 
;
_cod_original_sg_symbol_H-M 'P 21/c'
_cod_database_code 7013981

loop_
_symmetry_equiv_pos_as_xyz
'x, y, z'
'-x, y+1/2, -z+1/2'
'-x, -y, -z'
'x, -y-1/2, z-1/2'

loop_
_atom_site_label
_atom_site_type_symbol
_atom_site_fract_x
_atom_site_fract_y
_atom_site_fract_z
_atom_site_U_iso_or_equiv
_atom_site_adp_type
_atom_site_occupancy
_atom_site_symmetry_multiplicity
_atom_site_calc_flag
_atom_site_refinement_flags
_atom_site_disorder_assembly
_atom_site_disorder_group
Zr1 Zr 0.673203(17) 0.190676(9) 0.771920(9) 0.01829(7) Uani 1 1 d . . .
P1 P 0.85913(5) 0.33537(3) 0.78367(3) 0.02640(11) Uani 1 1 d . . .
C1 C 0.4653(2) 0.29227(12) 0.68504(13) 0.0323(4) Uani 1 1 d . . .
C2 C 0.37811(19) 0.21317(11) 0.68716(11) 0.0276(3) Uani 1 1 d . . .
C3 C 0.37182(19) 0.16632(11) 0.76773(11) 0.0245(3) Uani 1 1 d . . .
C4 C 0.4495(2) 0.18394(10) 0.86097(11) 0.0251(3) Uani 1 1 d . . .
C5 C 0.5524(2) 0.25593(12) 0.89314(12) 0.0300(4) Uani 1 1 d . . .
C6 C 0.2938(2) 0.17246(16) 0.59705(13) 0.0386(4) Uani 1 1 d . . .
C7 C 0.4229(2) 0.11693(14) 0.92954(12) 0.0341(4) Uani 1 1 d . . .
C8 C 0.8569(2) 0.15840(12) 0.66458(12) 0.0304(4) Uani 1 1 d . . .
C9 C 0.7605(2) 0.08324(10) 0.67164(11) 0.0268(3) Uani 1 1 d . . .
C10 C 0.7497(2) 0.04136(10) 0.75442(11) 0.0252(3) Uani 1 1 d . . .
C11 C 0.82573(19) 0.06289(10) 0.84678(11) 0.0251(3) Uani 1 1 d . . .
C12 C 0.9324(2) 0.13428(11) 0.87501(12) 0.0290(3) Uani 1 1 d . . .
C13 C 0.6490(3) 0.04712(13) 0.58525(12) 0.0374(4) Uani 1 1 d . . .
C14 C 0.7770(3) 0.00630(12) 0.91896(13) 0.0339(4) Uani 1 1 d . . .
C15 C 1.0878(3) 0.33011(15) 0.8308(2) 0.0504(6) Uani 1 1 d . . .
C16 C 0.8602(5) 0.3891(2) 0.67543(19) 0.0728(9) Uani 1 1 d . . .
C17 C 0.8004(4) 0.42586(16) 0.8476(3) 0.0756(10) Uani 1 1 d . . .
H1A H 0.471(3) 0.3141(12) 0.6287(15) 0.040(6) Uiso 1 1 d . . .
H1B H 0.466(2) 0.3348(13) 0.7357(14) 0.037(5) Uiso 1 1 d . . .
H3 H 0.317(2) 0.1120(12) 0.7579(12) 0.028(4) Uiso 1 1 d . . .
H5A H 0.603(2) 0.2561(12) 0.9557(13) 0.034(5) Uiso 1 1 d . . .
H5B H 0.525(3) 0.3089(12) 0.8658(14) 0.036(5) Uiso 1 1 d . . .
H6A H 0.287(3) 0.1101(16) 0.6015(15) 0.052(6) Uiso 1 1 d . . .
H6B H 0.183(3) 0.1927(15) 0.5748(17) 0.061(7) Uiso 1 1 d . . .
H6C H 0.352(3) 0.1848(13) 0.5491(16) 0.050(6) Uiso 1 1 d . . .
H7A H 0.400(3) 0.0622(14) 0.9026(14) 0.043(6) Uiso 1 1 d . . .
H7B H 0.326(3) 0.1342(14) 0.9532(15) 0.051(6) Uiso 1 1 d . . .
H7C H 0.521(2) 0.1145(12) 0.9788(13) 0.033(5) Uiso 1 1 d . . .
H8A H 0.844(3) 0.1828(12) 0.6059(15) 0.039(5) Uiso 1 1 d . . .
H8B H 0.968(3) 0.1709(12) 0.6978(13) 0.030(5) Uiso 1 1 d . . .
H10 H 0.672(2) -0.0060(12) 0.7475(11) 0.023(4) Uiso 1 1 d . . .
H12A H 0.964(2) 0.1447(13) 0.9394(14) 0.038(5) Uiso 1 1 d . . .
H12B H 1.011(2) 0.1527(12) 0.8419(13) 0.030(5) Uiso 1 1 d . . .
H13A H 0.554(3) 0.0149(14) 0.5983(14) 0.044(6) Uiso 1 1 d . . .
H13B H 0.602(3) 0.0935(15) 0.5444(15) 0.049(6) Uiso 1 1 d . . .
H13C H 0.717(3) 0.0081(15) 0.5565(15) 0.055(6) Uiso 1 1 d . . .
H14A H 0.857(3) -0.0375(15) 0.9343(15) 0.056(7) Uiso 1 1 d . . .
H14B H 0.665(3) -0.0180(14) 0.9002(14) 0.045(6) Uiso 1 1 d . . .
H14C H 0.777(3) 0.0351(13) 0.9739(14) 0.042(5) Uiso 1 1 d . . .
H15A H 1.136(3) 0.3850(17) 0.8304(16) 0.060(7) Uiso 1 1 d . . .
H15B H 1.100(4) 0.3087(17) 0.893(2) 0.083(10) Uiso 1 1 d . . .
H15C H 1.145(4) 0.289(2) 0.796(2) 0.085(9) Uiso 1 1 d . . .
H16A H 0.753(6) 0.399(3) 0.640(3) 0.138(15) Uiso 1 1 d . . .
H16B H 0.926(3) 0.4414(17) 0.6808(16) 0.062(7) Uiso 1 1 d . . .
H16C H 0.921(6) 0.350(3) 0.642(3) 0.16(2) Uiso 1 1 d . . .
H17A H 0.877(3) 0.4736(17) 0.8470(16) 0.063(7) Uiso 1 1 d . . .
H17B H 0.835(4) 0.405(2) 0.911(2) 0.085(11) Uiso 1 1 d . . .
H17C H 0.678(5) 0.443(2) 0.805(3) 0.136(15) Uiso 1 1 d . . .

loop_
_atom_site_aniso_label
_atom_site_aniso_U_11
_atom_site_aniso_U_22
_atom_site_aniso_U_33
_atom_site_aniso_U_23
_atom_site_aniso_U_13
_atom_site_aniso_U_12
Zr1 0.01756(9) 0.01766(9) 0.01999(10) 0.00180(5) 0.00483(6) 0.00065(5)
P1 0.0243(2) 0.0209(2) 0.0346(2) 0.00288(17) 0.00769(17) -0.00153(16)
C1 0.0274(9) 0.0329(9) 0.0355(10) 0.0127(8) 0.0043(7) 0.0066(7)
C2 0.0187(7) 0.0353(9) 0.0281(8) 0.0051(7) 0.0038(6) 0.0039(6)
C3 0.0182(7) 0.0292(8) 0.0268(8) 0.0018(7) 0.0063(6) -0.0009(6)
C4 0.0203(7) 0.0312(9) 0.0258(8) -0.0004(6) 0.0095(6) 0.0013(6)
C5 0.0312(9) 0.0314(9) 0.0286(9) -0.0051(7) 0.0093(7) 0.0008(7)
C6 0.0286(10) 0.0585(13) 0.0260(9) 0.0037(9) 0.0001(7) -0.0034(9)
C7 0.0317(9) 0.0452(11) 0.0274(9) 0.0047(8) 0.0106(7) -0.0038(8)
C8 0.0298(9) 0.0361(9) 0.0287(9) 0.0024(7) 0.0137(7) 0.0008(7)
C9 0.0284(8) 0.0276(8) 0.0260(8) -0.0029(7) 0.0095(6) 0.0046(6)
C10 0.0282(8) 0.0194(7) 0.0285(8) -0.0004(6) 0.0070(6) 0.0029(6)
C11 0.0245(7) 0.0225(8) 0.0281(8) 0.0053(6) 0.0054(6) 0.0075(6)
C12 0.0251(8) 0.0321(9) 0.0274(9) 0.0038(7) 0.0000(7) 0.0016(7)
C13 0.0486(11) 0.0379(10) 0.0256(9) -0.0057(8) 0.0075(8) -0.0009(9)
C14 0.0415(10) 0.0292(9) 0.0307(9) 0.0084(8) 0.0073(8) 0.0043(8)
C15 0.0309(10) 0.0341(11) 0.0800(17) 0.0030(11) -0.0017(10) -0.0086(9)
C16 0.083(2) 0.0688(19) 0.0578(16) 0.0304(14) -0.0042(15) -0.0448(16)
C17 0.0724(19) 0.0314(12) 0.139(3) -0.0273(16) 0.057(2) -0.0152(12)

loop_
_atom_type_symbol
_atom_type_description
_atom_type_scat_dispersion_real
_atom_type_scat_dispersion_imag
_atom_type_scat_source
C C 0.0033 0.0016 'International Tables Vol C Tables 4.2.6.8 and 6.1.1.4'
H H 0.0000 0.0000 'International Tables Vol C Tables 4.2.6.8 and 6.1.1.4'
P P 0.1023 0.0942 'International Tables Vol C Tables 4.2.6.8 and 6.1.1.4'
Zr Zr -2.9673 0.5597 'International Tables Vol C Tables 4.2.6.8 and 6.1.1.4'

loop_
_geom_angle_atom_site_label_1
_geom_angle_atom_site_label_2
_geom_angle_atom_site_label_3
_geom_angle
_geom_angle_site_symmetry_1
_geom_angle_site_symmetry_3
_geom_angle_publ_flag
C10 Zr1 C3 96.95(6) . . ?
C10 Zr1 C9 33.92(5) . . ?
C3 Zr1 C9 106.97(5) . . ?
C10 Zr1 C1 135.60(6) . . ?
C3 Zr1 C1 61.99(6) . . ?
C9 Zr1 C1 111.20(6) . . ?
C10 Zr1 C2 108.47(6) . . ?
C3 Zr1 C2 33.84(5) . . ?
C9 Zr1 C2 98.54(5) . . ?
C1 Zr1 C2 33.54(6) . . ?
C10 Zr1 C8 62.18(6) . . ?
C3 Zr1 C8 133.08(6) . . ?
C9 Zr1 C8 33.54(6) . . ?
C1 Zr1 C8 102.45(6) . . ?
C2 Zr1 C8 109.52(6) . . ?
C10 Zr1 C5 128.55(6) . . ?
C3 Zr1 C5 62.35(6) . . ?
C9 Zr1 C5 161.29(6) . . ?
C1 Zr1 C5 78.39(7) . . ?
C2 Zr1 C5 80.62(6) . . ?
C8 Zr1 C5 163.22(6) . . ?
C10 Zr1 C4 104.41(5) . . ?
C3 Zr1 C4 34.03(5) . . ?
C9 Zr1 C4 130.10(5) . . ?
C1 Zr1 C4 80.00(6) . . ?
C2 Zr1 C4 63.60(5) . . ?
C8 Zr1 C4 163.34(6) . . ?
C5 Zr1 C4 33.36(5) . . ?
C10 Zr1 C12 62.03(6) . . ?
C3 Zr1 C12 131.09(6) . . ?
C9 Zr1 C12 80.28(6) . . ?
C1 Zr1 C12 160.75(6) . . ?
C2 Zr1 C12 163.99(6) . . ?
C8 Zr1 C12 78.34(6) . . ?
C5 Zr1 C12 95.37(6) . . ?
C4 Zr1 C12 104.86(6) . . ?
C10 Zr1 C11 33.93(5) . . ?
C3 Zr1 C11 106.12(5) . . ?
C9 Zr1 C11 63.51(5) . . ?
C1 Zr1 C11 166.01(6) . . ?
C2 Zr1 C11 132.57(6) . . ?
C8 Zr1 C11 80.08(6) . . ?
C5 Zr1 C11 103.24(6) . . ?
C4 Zr1 C11 93.72(5) . . ?
C12 Zr1 C11 33.13(5) . . ?
C10 Zr1 P1 131.18(4) . . ?
C3 Zr1 P1 131.81(4) . . ?
C9 Zr1 P1 112.54(4) . . ?
C1 Zr1 P1 78.45(4) . . ?
C2 Zr1 P1 111.95(4) . . ?
C8 Zr1 P1 79.14(4) . . ?
C5 Zr1 P1 84.69(4) . . ?
C4 Zr1 P1 117.36(4) . . ?
C12 Zr1 P1 82.88(4) . . ?
C11 Zr1 P1 115.49(4) . . ?
C15 P1 C17 100.51(15) . . ?
C15 P1 C16 99.76(15) . . ?
C17 P1 C16 99.67(19) . . ?
C15 P1 Zr1 119.13(8) . . ?
C17 P1 Zr1 118.62(9) . . ?
C16 P1 Zr1 115.64(9) . . ?
C2 C1 Zr1 73.26(9) . . ?
C2 C1 H1A 117.5(12) . . ?
Zr1 C1 H1A 124.1(13) . . ?
C2 C1 H1B 118.2(11) . . ?
Zr1 C1 H1B 97.3(11) . . ?
H1A C1 H1B 117.4(17) . . ?
C1 C2 C3 124.80(16) . . ?
C1 C2 C6 117.96(16) . . ?
C3 C2 C6 117.14(16) . . ?
C1 C2 Zr1 73.20(9) . . ?
C3 C2 Zr1 72.11(8) . . ?
C6 C2 Zr1 126.71(12) . . ?
C2 C3 C4 130.35(15) . . ?
C2 C3 Zr1 74.05(8) . . ?
C4 C3 Zr1 74.07(9) . . ?
C2 C3 H3 115.0(11) . . ?
C4 C3 H3 114.3(11) . . ?
Zr1 C3 H3 124.4(11) . . ?
C5 C4 C3 125.81(15) . . ?
C5 C4 C7 118.03(16) . . ?
C3 C4 C7 116.11(15) . . ?
C5 C4 Zr1 73.26(9) . . ?
C3 C4 Zr1 71.90(9) . . ?
C7 C4 Zr1 128.79(11) . . ?
C4 C5 Zr1 73.37(9) . . ?
C4 C5 H5A 116.1(12) . . ?
Zr1 C5 H5A 126.0(11) . . ?
C4 C5 H5B 119.1(12) . . ?
Zr1 C5 H5B 97.6(13) . . ?
H5A C5 H5B 116.9(17) . . ?
C2 C6 H6A 112.0(13) . . ?
C2 C6 H6B 112.7(15) . . ?
H6A C6 H6B 107.0(19) . . ?
C2 C6 H6C 113.2(13) . . ?
H6A C6 H6C 107.3(18) . . ?
H6B C6 H6C 104(2) . . ?
C4 C7 H7A 111.8(13) . . ?
C4 C7 H7B 107.7(13) . . ?
H7A C7 H7B 108.4(18) . . ?
C4 C7 H7C 110.0(11) . . ?
H7A C7 H7C 110.4(17) . . ?
H7B C7 H7C 108.5(17) . . ?
C9 C8 Zr1 72.89(9) . . ?
C9 C8 H8A 116.6(12) . . ?
Zr1 C8 H8A 124.6(12) . . ?
C9 C8 H8B 126.7(12) . . ?
Zr1 C8 H8B 104.1(11) . . ?
H8A C8 H8B 108.3(17) . . ?
C8 C9 C10 125.41(15) . . ?
C8 C9 C13 118.10(16) . . ?
C10 C9 C13 116.34(15) . . ?
C8 C9 Zr1 73.56(9) . . ?
C10 C9 Zr1 72.19(9) . . ?
C13 C9 Zr1 125.83(12) . . ?
C9 C10 C11 130.40(15) . . ?
C9 C10 Zr1 73.88(9) . . ?
C11 C10 Zr1 74.70(9) . . ?
C9 C10 H10 114.7(10) . . ?
C11 C10 H10 114.7(10) . . ?
Zr1 C10 H10 125.2(10) . . ?
C12 C11 C10 125.47(15) . . ?
C12 C11 C14 118.40(15) . . ?
C10 C11 C14 116.02(15) . . ?
C12 C11 Zr1 73.31(9) . . ?
C10 C11 Zr1 71.38(8) . . ?
C14 C11 Zr1 127.95(11) . . ?
C11 C12 Zr1 73.56(9) . . ?
C11 C12 H12A 116.7(12) . . ?
Zr1 C12 H12A 125.4(12) . . ?
C11 C12 H12B 121.2(12) . . ?
Zr1 C12 H12B 97.4(11) . . ?
H12A C12 H12B 115.1(16) . . ?
C9 C13 H13A 111.3(12) . . ?
C9 C13 H13B 110.1(13) . . ?
H13A C13 H13B 107.6(18) . . ?
C9 C13 H13C 109.1(13) . . ?
H13A C13 H13C 107.9(18) . . ?
H13B C13 H13C 110.9(18) . . ?
C11 C14 H14A 109.3(14) . . ?
C11 C14 H14B 112.8(12) . . ?
H14A C14 H14B 109.8(19) . . ?
C11 C14 H14C 113.7(12) . . ?
H14A C14 H14C 105.1(18) . . ?
H14B C14 H14C 105.8(17) . . ?
P1 C15 H15A 110.0(14) . . ?
P1 C15 H15B 105.7(18) . . ?
H15A C15 H15B 111(2) . . ?
P1 C15 H15C 111.3(16) . . ?
H15A C15 H15C 110(2) . . ?
H15B C15 H15C 109(2) . . ?
P1 C16 H16A 114(2) . . ?
P1 C16 H16B 114.7(14) . . ?
H16A C16 H16B 110(3) . . ?
P1 C16 H16C 105(3) . . ?
H16A C16 H16C 108(3) . . ?
H16B C16 H16C 104(3) . . ?
P1 C17 H17A 110.6(15) . . ?
P1 C17 H17B 102.0(18) . . ?
H17A C17 H17B 102(2) . . ?
P1 C17 H17C 100(2) . . ?
H17A C17 H17C 108(3) . . ?
H17B C17 H17C 133(3) . . ?

loop_
_geom_bond_atom_site_label_1
_geom_bond_atom_site_label_2
_geom_bond_distance
_geom_bond_site_symmetry_2
_geom_bond_publ_flag
Zr1 C10 2.4233(15) . ?
Zr1 C3 2.4270(15) . ?
Zr1 C9 2.4452(15) . ?
Zr1 C1 2.4513(16) . ?
Zr1 C2 2.4521(15) . ?
Zr1 C8 2.4538(16) . ?
Zr1 C5 2.4538(17) . ?
Zr1 C4 2.4552(15) . ?
Zr1 C12 2.4634(16) . ?
Zr1 C11 2.4665(14) . ?
Zr1 P1 2.6763(4) . ?
P1 C15 1.814(2) . ?
P1 C17 1.817(3) . ?
P1 C16 1.827(2) . ?
C1 C2 1.415(2) . ?
C1 H1A 0.92(2) . ?
C1 H1B 1.01(2) . ?
C2 C3 1.420(2) . ?
C2 C6 1.512(2) . ?
C3 C4 1.429(2) . ?
C3 H3 0.945(19) . ?
C4 C5 1.409(2) . ?
C4 C7 1.509(2) . ?
C5 H5A 0.939(19) . ?
C5 H5B 0.92(2) . ?
C6 H6A 0.97(2) . ?
C6 H6B 0.93(3) . ?
C6 H6C 0.95(2) . ?
C7 H7A 0.94(2) . ?
C7 H7B 0.96(2) . ?
C7 H7C 0.954(19) . ?
C8 C9 1.414(2) . ?
C8 H8A 0.94(2) . ?
C8 H8B 0.94(2) . ?
C9 C10 1.420(2) . ?
C9 C13 1.513(2) . ?
C10 C11 1.427(2) . ?
C10 H10 0.951(18) . ?
C11 C12 1.406(2) . ?
C11 C14 1.509(2) . ?
C12 H12A 0.96(2) . ?
C12 H12B 0.924(19) . ?
C13 H13A 0.96(2) . ?
C13 H13B 0.97(2) . ?
C13 H13C 0.97(2) . ?
C14 H14A 0.93(2) . ?
C14 H14B 0.96(2) . ?
C14 H14C 0.94(2) . ?
C15 H15A 0.94(3) . ?
C15 H15B 0.97(3) . ?
C15 H15C 1.00(3) . ?
C16 H16A 0.91(4) . ?
C16 H16B 0.96(3) . ?
C16 H16C 0.97(5) . ?
C17 H17A 0.96(3) . ?
C17 H17B 0.99(3) . ?
C17 H17C 1.08(4) . ?

loop_
_geom_torsion_atom_site_label_1
_geom_torsion_atom_site_label_2
_geom_torsion_atom_site_label_3
_geom_torsion_atom_site_label_4
_geom_torsion
_geom_torsion_site_symmetry_1
_geom_torsion_site_symmetry_2
_geom_torsion_site_symmetry_3
_geom_torsion_site_symmetry_4
_geom_torsion_publ_flag
C10 Zr1 P1 C15 -28.47(13) . . . . ?
C3 Zr1 P1 C15 155.02(12) . . . . ?
C9 Zr1 P1 C15 -62.31(12) . . . . ?
C1 Zr1 P1 C15 -170.66(12) . . . . ?
C2 Zr1 P1 C15 -172.23(12) . . . . ?
C8 Zr1 P1 C15 -65.40(12) . . . . ?
C5 Zr1 P1 C15 110.13(12) . . . . ?
C4 Zr1 P1 C15 117.12(12) . . . . ?
C12 Zr1 P1 C15 14.03(12) . . . . ?
C11 Zr1 P1 C15 7.99(12) . . . . ?
C10 Zr1 P1 C17 -151.29(18) . . . . ?
C3 Zr1 P1 C17 32.20(18) . . . . ?
C9 Zr1 P1 C17 174.87(17) . . . . ?
C1 Zr1 P1 C17 66.52(17) . . . . ?
C2 Zr1 P1 C17 64.96(17) . . . . ?
C8 Zr1 P1 C17 171.78(17) . . . . ?
C5 Zr1 P1 C17 -12.69(17) . . . . ?
C4 Zr1 P1 C17 -5.70(17) . . . . ?
C12 Zr1 P1 C17 -108.79(17) . . . . ?
C11 Zr1 P1 C17 -114.83(17) . . . . ?
C10 Zr1 P1 C16 90.39(17) . . . . ?
C3 Zr1 P1 C16 -86.12(17) . . . . ?
C9 Zr1 P1 C16 56.55(16) . . . . ?
C1 Zr1 P1 C16 -51.80(17) . . . . ?
C2 Zr1 P1 C16 -53.36(16) . . . . ?
C8 Zr1 P1 C16 53.46(16) . . . . ?
C5 Zr1 P1 C16 -131.00(17) . . . . ?
C4 Zr1 P1 C16 -124.02(16) . . . . ?
C12 Zr1 P1 C16 132.90(16) . . . . ?
C11 Zr1 P1 C16 126.85(16) . . . . ?
C10 Zr1 C1 C2 43.88(14) . . . . ?
C3 Zr1 C1 C2 -25.80(10) . . . . ?
C9 Zr1 C1 C2 72.73(11) . . . . ?
C8 Zr1 C1 C2 106.64(11) . . . . ?
C5 Zr1 C1 C2 -90.50(11) . . . . ?
C4 Zr1 C1 C2 -56.56(10) . . . . ?
C12 Zr1 C1 C2 -163.12(16) . . . . ?
C11 Zr1 C1 C2 7.7(3) . . . . ?
P1 Zr1 C1 C2 -177.37(11) . . . . ?
Zr1 C1 C2 C3 53.09(15) . . . . ?
Zr1 C1 C2 C6 -123.13(15) . . . . ?
C10 Zr1 C2 C1 -149.24(11) . . . . ?
C3 Zr1 C2 C1 136.37(16) . . . . ?
C9 Zr1 C2 C1 -115.81(11) . . . . ?
C8 Zr1 C2 C1 -83.05(12) . . . . ?
C5 Zr1 C2 C1 83.11(11) . . . . ?
C4 Zr1 C2 C1 113.45(12) . . . . ?
C12 Zr1 C2 C1 159.7(2) . . . . ?
C11 Zr1 C2 C1 -177.49(10) . . . . ?
P1 Zr1 C2 C1 2.77(11) . . . . ?
C10 Zr1 C2 C3 74.38(11) . . . . ?
C9 Zr1 C2 C3 107.82(10) . . . . ?
C1 Zr1 C2 C3 -136.37(16) . . . . ?
C8 Zr1 C2 C3 140.57(10) . . . . ?
C5 Zr1 C2 C3 -53.26(10) . . . . ?
C4 Zr1 C2 C3 -22.92(9) . . . . ?
C12 Zr1 C2 C3 23.3(3) . . . . ?
C11 Zr1 C2 C3 46.14(13) . . . . ?
P1 Zr1 C2 C3 -133.60(9) . . . . ?
C10 Zr1 C2 C6 -36.55(16) . . . . ?
C3 Zr1 C2 C6 -110.93(19) . . . . ?
C9 Zr1 C2 C6 -3.12(16) . . . . ?
C1 Zr1 C2 C6 112.7(2) . . . . ?
C8 Zr1 C2 C6 29.64(17) . . . . ?
C5 Zr1 C2 C6 -164.19(16) . . . . ?
C4 Zr1 C2 C6 -133.85(17) . . . . ?
C12 Zr1 C2 C6 -87.6(3) . . . . ?
C11 Zr1 C2 C6 -64.79(17) . . . . ?
P1 Zr1 C2 C6 115.47(15) . . . . ?
C1 C2 C3 C4 -1.7(3) . . . . ?
C6 C2 C3 C4 174.57(17) . . . . ?
Zr1 C2 C3 C4 51.86(16) . . . . ?
C1 C2 C3 Zr1 -53.55(15) . . . . ?
C6 C2 C3 Zr1 122.70(15) . . . . ?
C10 Zr1 C3 C2 -113.04(10) . . . . ?
C9 Zr1 C3 C2 -79.85(11) . . . . ?
C1 Zr1 C3 C2 25.58(10) . . . . ?
C8 Zr1 C3 C2 -55.03(13) . . . . ?
C5 Zr1 C3 C2 116.80(12) . . . . ?
C4 Zr1 C3 C2 141.44(15) . . . . ?
C12 Zr1 C3 C2 -171.67(10) . . . . ?
C11 Zr1 C3 C2 -146.44(10) . . . . ?
P1 Zr1 C3 C2 64.31(11) . . . . ?
C10 Zr1 C3 C4 105.52(10) . . . . ?
C9 Zr1 C3 C4 138.71(9) . . . . ?
C1 Zr1 C3 C4 -115.86(11) . . . . ?
C2 Zr1 C3 C4 -141.44(15) . . . . ?
C8 Zr1 C3 C4 163.53(9) . . . . ?
C5 Zr1 C3 C4 -24.64(9) . . . . ?
C12 Zr1 C3 C4 46.89(12) . . . . ?
C11 Zr1 C3 C4 72.12(10) . . . . ?
P1 Zr1 C3 C4 -77.13(10) . . . . ?
C2 C3 C4 C5 0.6(3) . . . . ?
Zr1 C3 C4 C5 52.46(15) . . . . ?
C2 C3 C4 C7 -176.88(16) . . . . ?
Zr1 C3 C4 C7 -125.02(14) . . . . ?
C2 C3 C4 Zr1 -51.86(16) . . . . ?
C10 Zr1 C4 C5 141.23(10) . . . . ?
C3 Zr1 C4 C5 -137.82(15) . . . . ?
C9 Zr1 C4 C5 166.59(10) . . . . ?
C1 Zr1 C4 C5 -84.04(11) . . . . ?
C2 Zr1 C4 C5 -115.01(11) . . . . ?
C8 Zr1 C4 C5 175.93(19) . . . . ?
C12 Zr1 C4 C5 76.88(11) . . . . ?
C11 Zr1 C4 C5 108.56(11) . . . . ?
P1 Zr1 C4 C5 -12.72(11) . . . . ?
C10 Zr1 C4 C3 -80.95(10) . . . . ?
C9 Zr1 C4 C3 -55.59(12) . . . . ?
C1 Zr1 C4 C3 53.78(10) . . . . ?
C2 Zr1 C4 C3 22.80(10) . . . . ?
C8 Zr1 C4 C3 -46.2(2) . . . . ?
C5 Zr1 C4 C3 137.82(15) . . . . ?
C12 Zr1 C4 C3 -145.31(10) . . . . ?
C11 Zr1 C4 C3 -113.62(10) . . . . ?
P1 Zr1 C4 C3 125.10(9) . . . . ?
C10 Zr1 C4 C7 28.41(16) . . . . ?
C3 Zr1 C4 C7 109.36(18) . . . . ?
C9 Zr1 C4 C7 53.76(17) . . . . ?
C1 Zr1 C4 C7 163.13(16) . . . . ?
C2 Zr1 C4 C7 132.16(16) . . . . ?
C8 Zr1 C4 C7 63.1(3) . . . . ?
C5 Zr1 C4 C7 -112.83(19) . . . . ?
C12 Zr1 C4 C7 -35.95(16) . . . . ?
C11 Zr1 C4 C7 -4.26(16) . . . . ?
P1 Zr1 C4 C7 -125.54(14) . . . . ?
C3 C4 C5 Zr1 -51.91(15) . . . . ?
C7 C4 C5 Zr1 125.53(14) . . . . ?
C10 Zr1 C5 C4 -50.84(13) . . . . ?
C3 Zr1 C5 C4 25.10(9) . . . . ?
C9 Zr1 C5 C4 -33.6(2) . . . . ?
C1 Zr1 C5 C4 89.41(11) . . . . ?
C2 Zr1 C5 C4 55.36(10) . . . . ?
C8 Zr1 C5 C4 -175.96(19) . . . . ?
C12 Zr1 C5 C4 -109.01(10) . . . . ?
C11 Zr1 C5 C4 -76.36(11) . . . . ?
P1 Zr1 C5 C4 168.68(10) . . . . ?
C10 Zr1 C8 C9 25.58(9) . . . . ?
C3 Zr1 C8 C9 -46.59(13) . . . . ?
C1 Zr1 C8 C9 -109.72(10) . . . . ?
C2 Zr1 C8 C9 -75.55(11) . . . . ?
C5 Zr1 C8 C9 159.25(19) . . . . ?
C4 Zr1 C8 C9 -13.0(3) . . . . ?
C12 Zr1 C8 C9 89.95(10) . . . . ?
C11 Zr1 C8 C9 56.25(10) . . . . ?
P1 Zr1 C8 C9 174.83(10) . . . . ?
Zr1 C8 C9 C10 -53.07(15) . . . . ?
Zr1 C8 C9 C13 122.30(15) . . . . ?
C10 Zr1 C9 C8 -136.82(15) . . . . ?
C3 Zr1 C9 C8 146.30(10) . . . . ?
C1 Zr1 C9 C8 80.40(11) . . . . ?
C2 Zr1 C9 C8 112.64(10) . . . . ?
C5 Zr1 C9 C8 -161.41(17) . . . . ?
C4 Zr1 C9 C8 175.17(10) . . . . ?
C12 Zr1 C9 C8 -83.54(11) . . . . ?
C11 Zr1 C9 C8 -113.78(11) . . . . ?
P1 Zr1 C9 C8 -5.50(11) . . . . ?
C3 Zr1 C9 C10 -76.87(10) . . . . ?
C1 Zr1 C9 C10 -142.78(9) . . . . ?
C2 Zr1 C9 C10 -110.54(10) . . . . ?
C8 Zr1 C9 C10 136.82(15) . . . . ?
C5 Zr1 C9 C10 -24.6(2) . . . . ?
C4 Zr1 C9 C10 -48.01(12) . . . . ?
C12 Zr1 C9 C10 53.29(10) . . . . ?
C11 Zr1 C9 C10 23.04(9) . . . . ?
P1 Zr1 C9 C10 131.33(8) . . . . ?
C10 Zr1 C9 C13 110.05(18) . . . . ?
C3 Zr1 C9 C13 33.18(16) . . . . ?
C1 Zr1 C9 C13 -32.73(16) . . . . ?
C2 Zr1 C9 C13 -0.49(15) . . . . ?
C8 Zr1 C9 C13 -113.13(19) . . . . ?
C5 Zr1 C9 C13 85.5(2) . . . . ?
C4 Zr1 C9 C13 62.04(17) . . . . ?
C12 Zr1 C9 C13 163.34(15) . . . . ?
C11 Zr1 C9 C13 133.09(16) . . . . ?
P1 Zr1 C9 C13 -118.62(14) . . . . ?
C8 C9 C10 C11 1.0(3) . . . . ?
C13 C9 C10 C11 -174.45(16) . . . . ?
Zr1 C9 C10 C11 -52.65(16) . . . . ?
C8 C9 C10 Zr1 53.63(15) . . . . ?
C13 C9 C10 Zr1 -121.80(14) . . . . ?
C3 Zr1 C10 C9 110.22(9) . . . . ?
C1 Zr1 C10 C9 53.70(12) . . . . ?
C2 Zr1 C10 C9 77.51(10) . . . . ?
C8 Zr1 C10 C9 -25.31(9) . . . . ?
C5 Zr1 C10 C9 170.17(9) . . . . ?
C4 Zr1 C10 C9 144.05(9) . . . . ?
C12 Zr1 C10 C9 -116.54(11) . . . . ?
C11 Zr1 C10 C9 -141.13(14) . . . . ?
P1 Zr1 C10 C9 -67.16(10) . . . . ?
C3 Zr1 C10 C11 -108.65(9) . . . . ?
C9 Zr1 C10 C11 141.13(14) . . . . ?
C1 Zr1 C10 C11 -165.17(9) . . . . ?
C2 Zr1 C10 C11 -141.36(9) . . . . ?
C8 Zr1 C10 C11 115.81(11) . . . . ?
C5 Zr1 C10 C11 -48.70(12) . . . . ?
C4 Zr1 C10 C11 -74.82(10) . . . . ?
C12 Zr1 C10 C11 24.58(9) . . . . ?
P1 Zr1 C10 C11 73.97(10) . . . . ?
C9 C10 C11 C12 0.1(3) . . . . ?
Zr1 C10 C11 C12 -52.24(15) . . . . ?
C9 C10 C11 C14 176.25(16) . . . . ?
Zr1 C10 C11 C14 123.90(13) . . . . ?
C9 C10 C11 Zr1 52.35(16) . . . . ?
C10 Zr1 C11 C12 137.76(15) . . . . ?
C3 Zr1 C11 C12 -144.00(10) . . . . ?
C9 Zr1 C11 C12 114.73(11) . . . . ?
C1 Zr1 C11 C12 -174.5(2) . . . . ?
C2 Zr1 C11 C12 -168.71(10) . . . . ?
C8 Zr1 C11 C12 83.84(11) . . . . ?
C5 Zr1 C11 C12 -79.37(11) . . . . ?
C4 Zr1 C11 C12 -111.75(10) . . . . ?
P1 Zr1 C11 C12 11.02(11) . . . . ?
C3 Zr1 C11 C10 78.23(10) . . . . ?
C9 Zr1 C11 C10 -23.04(9) . . . . ?
C1 Zr1 C11 C10 47.8(3) . . . . ?
C2 Zr1 C11 C10 53.53(12) . . . . ?
C8 Zr1 C11 C10 -53.92(10) . . . . ?
C5 Zr1 C11 C10 142.87(9) . . . . ?
C4 Zr1 C11 C10 110.49(9) . . . . ?
C12 Zr1 C11 C10 -137.76(15) . . . . ?
P1 Zr1 C11 C10 -126.74(8) . . . . ?
C10 Zr1 C11 C14 -108.92(18) . . . . ?
C3 Zr1 C11 C14 -30.69(16) . . . . ?
C9 Zr1 C11 C14 -131.96(16) . . . . ?
C1 Zr1 C11 C14 -61.1(3) . . . . ?
C2 Zr1 C11 C14 -55.40(17) . . . . ?
C8 Zr1 C11 C14 -162.84(16) . . . . ?
C5 Zr1 C11 C14 33.95(16) . . . . ?
C4 Zr1 C11 C14 1.57(15) . . . . ?
C12 Zr1 C11 C14 113.32(19) . . . . ?
P1 Zr1 C11 C14 124.34(14) . . . . ?
C10 C11 C12 Zr1 51.46(14) . . . . ?
C14 C11 C12 Zr1 -124.60(14) . . . . ?
C10 Zr1 C12 C11 -25.14(9) . . . . ?
C3 Zr1 C12 C11 48.52(13) . . . . ?
C9 Zr1 C12 C11 -55.57(10) . . . . ?
C1 Zr1 C12 C11 175.94(16) . . . . ?
C2 Zr1 C12 C11 31.5(3) . . . . ?
C8 Zr1 C12 C11 -89.67(10) . . . . ?
C5 Zr1 C12 C11 106.07(10) . . . . ?
C4 Zr1 C12 C11 73.53(10) . . . . ?
P1 Zr1 C12 C11 -169.99(10) . . . . ?
